data_7243251
loop_
_publ_author_name
'Pacholak, P.'
'Krajewska, J.'
'Wi\'nska, P.'
'Dunikowska, J.'
'Gogowska, U.'
'Mierzejewska, J.'
'Durka, K.'
'Wo\'zniak, K.'
'Laudy, A. E.'
'Luli\'nski, S.'

_publ_section_title
;
 Development of structurally extended benzosiloxaboroles -- synthesis and
 in vitro biological evaluation
;
_journal_issue 41
_journal_name_full 'RSC Advances'
_journal_page_first 25104
_journal_page_last 25121
_journal_paper_doi 10.1039/D1RA04127D
_journal_volume 11
_journal_year 2021
_chemical_formula_moiety 'C13 H12 B Cl F N O3 Si'
_chemical_formula_sum 'C13 H12 B Cl F N O3 Si'
_chemical_formula_weight 323.59
_space_group_crystal_system monoclinic
_space_group_IT_number 14
_space_group_name_Hall '-P 2yn'
_space_group_name_H-M_alt 'P 1 21/n 1'
_atom_sites_solution_hydrogens mixed
_audit_creation_method SHELXL-2013
_audit_update_record
;
2021-03-05 deposited with the CCDC.	2021-07-09 downloaded from the CCDC.
;
_cell_angle_alpha 90
_cell_angle_beta 93.128(14)
_cell_angle_gamma 90
_cell_formula_units_Z 4
_cell_length_a 8.4560(6)
_cell_length_b 18.7604(7)
_cell_length_c 9.4974(13)
_cell_measurement_reflns_used 3773
_cell_measurement_temperature 100(2)
_cell_measurement_theta_max 75.5760
_cell_measurement_theta_min 4.6820
_cell_volume 1504.4(2)
_computing_cell_refinement
;
CrysAlisPro, Agilent Technologies,
Version 1.171.37.33 (release 27-03-2014 CrysAlis171 .NET)
(compiled Mar 27 2014,17:12:48)
;
_computing_data_collection
;
CrysAlisPro, Agilent Technologies,
Version 1.171.37.33 (release 27-03-2014 CrysAlis171 .NET)
(compiled Mar 27 2014,17:12:48)
;
_computing_data_reduction
;
CrysAlisPro, Agilent Technologies,
Version 1.171.37.33 (release 27-03-2014 CrysAlis171 .NET)
(compiled Mar 27 2014,17:12:48)
;
_computing_structure_refinement 'SHELXL-2013 (Sheldrick, 2013)'
_diffrn_ambient_environment N~2~
_diffrn_ambient_temperature 100.01(13)
_diffrn_detector 'CCD plate'
_diffrn_detector_area_resol_mean 5.2195
_diffrn_detector_type Atlas
_diffrn_measured_fraction_theta_full 1.000
_diffrn_measured_fraction_theta_max 0.985
_diffrn_measurement_device 'four-circle diffractometer'
_diffrn_measurement_device_type 'SuperNova, Dual, Cu at zero, Atlas'
_diffrn_radiation_monochromator mirror
_diffrn_radiation_probe x-ray
_diffrn_radiation_type 'Cu K\a'
_diffrn_radiation_wavelength 1.54184
_diffrn_reflns_av_R_equivalents 0.0391
_diffrn_reflns_av_unetI/netI 0.0414
_diffrn_reflns_Laue_measured_fraction_full 1.000
_diffrn_reflns_Laue_measured_fraction_max 0.985
_diffrn_reflns_limit_h_max 10
_diffrn_reflns_limit_h_min -9
_diffrn_reflns_limit_k_max 23
_diffrn_reflns_limit_k_min -17
_diffrn_reflns_limit_l_max 11
_diffrn_reflns_limit_l_min -11
_diffrn_reflns_number 10600
_diffrn_reflns_point_group_measured_fraction_full 1.000
_diffrn_reflns_point_group_measured_fraction_max 0.985
_diffrn_reflns_theta_full 67.679
_diffrn_reflns_theta_max 76.697
_diffrn_reflns_theta_min 4.714
_diffrn_source 'sealed X-ray tube'
_diffrn_source_type 'SuperNova (Cu) X-ray Source'
_exptl_absorpt_coefficient_mu 3.194
_exptl_absorpt_correction_T_max 0.993
_exptl_absorpt_correction_T_min 0.987
_exptl_absorpt_correction_type gaussian
_exptl_absorpt_process_details
;
CrysAlisPro, Agilent Technologies,
Version 1.171.37.33 (release 27-03-2014 CrysAlis171 .NET)
(compiled Mar 27 2014,17:12:48)
Numerical absorption correction based on gaussian integration over
			a multifaceted crystal model
Empirical absorption correction using spherical harmonics,
 implemented in SCALE3 ABSPACK scaling algorithm.
;
_exptl_crystal_colour colorless
_exptl_crystal_density_diffrn 1.429
_exptl_crystal_description block
_exptl_crystal_F_000 664
_exptl_crystal_recrystallization_method 'Re-crystallisation from solvent: acetone'
_exptl_crystal_size_max 0.0973
_exptl_crystal_size_mid 0.0894
_exptl_crystal_size_min 0.0491
_refine_diff_density_max 0.633
_refine_diff_density_min -0.432
_refine_diff_density_rms 0.059
_refine_ls_extinction_method none
_refine_ls_goodness_of_fit_ref 1.080
_refine_ls_hydrogen_treatment mixed
_refine_ls_matrix_type full
_refine_ls_number_parameters 193
_refine_ls_number_reflns 3114
_refine_ls_number_restraints 1
_refine_ls_restrained_S_all 1.080
_refine_ls_R_factor_all 0.0679
_refine_ls_R_factor_gt 0.0498
_refine_ls_shift/su_max 0.000
_refine_ls_shift/su_mean 0.000
_refine_ls_structure_factor_coef Fsqd
_refine_ls_weighting_details 'w=1/[\s^2^(Fo^2^)+(0.0517P)^2^+1.1626P] where P=(Fo^2^+2Fc^2^)/3'
_refine_ls_weighting_scheme calc
_refine_ls_wR_factor_gt 0.1201
_refine_ls_wR_factor_ref 0.1292
_reflns_Friedel_coverage 0.000
_reflns_number_gt 2420
_reflns_number_total 3114
_reflns_threshold_expression 'I > 2\s(I)'
_cod_data_source_file d1ra04127d2.cif
_cod_data_source_block 2_CCDC1
_cod_original_sg_symbol_H-M 'P 21/n'
_cod_database_code 7243251
_shelx_space_group_comment
;
The symmetry employed for this shelxl refinement is uniquely defined
by the following loop, which should always be used as a source of
symmetry information in preference to the above space-group names.
They are only intended as comments.
;
_shelxl_version_number 2013-4

loop_
_space_group_symop_operation_xyz
'x, y, z'
'-x+1/2, y+1/2, -z+1/2'
'-x, -y, -z'
'x-1/2, -y-1/2, z-1/2'

loop_
_atom_site_label
_atom_site_type_symbol
_atom_site_fract_x
_atom_site_fract_y
_atom_site_fract_z
_atom_site_U_iso_or_equiv
_atom_site_adp_type
_atom_site_occupancy
_atom_site_site_symmetry_order
_atom_site_calc_flag
_atom_site_refinement_flags_posn
_atom_site_refinement_flags_adp
_atom_site_refinement_flags_occupancy
_atom_site_disorder_assembly
_atom_site_disorder_group
F1 F 0.9002(2) 0.15236(10) -0.09752(19) 0.0427(4) Uani 1 1 d . . . . .
Cl1 Cl 1.24615(10) 0.18264(5) 0.34161(9) 0.0484(2) Uani 1 1 d . . . . .
Si1 Si 0.65402(9) 0.05190(4) -0.31028(7) 0.0313(2) Uani 1 1 d . . . . .
O2 O 0.4889(2) -0.11377(11) -0.1291(2) 0.0333(4) Uani 1 1 d D . . . .
O1 O 0.5406(2) -0.02058(10) -0.29553(19) 0.0317(4) Uani 1 1 d . . . . .
O3 O 0.9978(2) 0.11642(12) 0.1709(2) 0.0393(5) Uani 1 1 d . . . . .
N1 N 0.7827(3) 0.17254(13) 0.2660(2) 0.0348(5) Uani 1 1 d . . . . .
C9 C 0.7465(3) 0.04733(16) -0.1261(3) 0.0299(6) Uani 1 1 d . . . . .
C4 C 0.7298(4) 0.22040(17) 0.3589(3) 0.0401(7) Uani 1 1 d . . . . .
H4 H 0.6190 0.2287 0.3602 0.048 Uiso 1 1 calc R U . . .
C10 C 0.6917(3) -0.01634(15) -0.0662(3) 0.0288(6) Uani 1 1 d . . . . .
C11 C 0.7428(3) -0.03574(16) 0.0711(3) 0.0321(6) Uani 1 1 d . . . . .
H11 H 0.7084 -0.0793 0.1100 0.039 Uiso 1 1 calc R U . . .
C6 C 0.9914(4) 0.24624(17) 0.4488(3) 0.0418(7) Uani 1 1 d . . . . .
H6 H 1.0632 0.2711 0.5117 0.050 Uiso 1 1 calc R U . . .
C12 C 0.8439(3) 0.00899(17) 0.1501(3) 0.0333(6) Uani 1 1 d . . . . .
H12 H 0.8796 -0.0040 0.2432 0.040 Uiso 1 1 calc R U . . .
C7 C 0.8920(3) 0.07227(16) 0.0929(3) 0.0331(6) Uani 1 1 d . . . . .
B1 B 0.5657(4) -0.05466(18) -0.1677(3) 0.0293(6) Uani 1 1 d . . . . .
C1 C 1.0461(4) 0.19874(16) 0.3539(3) 0.0353(6) Uani 1 1 d . . . . .
C2 C 0.9363(3) 0.16272(15) 0.2633(3) 0.0317(6) Uani 1 1 d . . . . .
C8 C 0.8456(3) 0.09035(15) -0.0449(3) 0.0321(6) Uani 1 1 d . . . . .
C5 C 0.8299(4) 0.25768(18) 0.4520(3) 0.0456(8) Uani 1 1 d . . . . .
H5 H 0.7888 0.2905 0.5169 0.055 Uiso 1 1 calc R U . . .
C13 C 0.5304(4) 0.13141(17) -0.3496(3) 0.0414(7) Uani 1 1 d . . . . .
H13A H 0.4557 0.1378 -0.2753 0.062 Uiso 1 1 calc R U . . .
H13B H 0.4716 0.1250 -0.4405 0.062 Uiso 1 1 calc R U . . .
H13C H 0.5984 0.1736 -0.3539 0.062 Uiso 1 1 calc R U . . .
C14 C 0.7973(4) 0.03739(19) -0.4474(3) 0.0406(7) Uani 1 1 d . . . . .
H14A H 0.8606 -0.0052 -0.4242 0.061 Uiso 1 1 calc R U . . .
H14B H 0.8673 0.0789 -0.4516 0.061 Uiso 1 1 calc R U . . .
H14C H 0.7401 0.0308 -0.5390 0.061 Uiso 1 1 calc R U . . .
H2 H 0.406(3) -0.126(2) -0.174(4) 0.061 Uiso 1 1 d D U . . .

loop_
_atom_site_aniso_label
_atom_site_aniso_U_11
_atom_site_aniso_U_22
_atom_site_aniso_U_33
_atom_site_aniso_U_23
_atom_site_aniso_U_13
_atom_site_aniso_U_12
F1 0.0498(11) 0.0351(9) 0.0426(10) -0.0005(8) -0.0025(8) -0.0066(8)
Cl1 0.0438(4) 0.0472(5) 0.0526(5) -0.0132(4) -0.0116(3) 0.0001(3)
Si1 0.0387(4) 0.0337(4) 0.0214(3) 0.0009(3) -0.0011(3) 0.0003(3)
O2 0.0375(10) 0.0307(10) 0.0312(10) 0.0013(9) -0.0029(8) 0.0011(9)
O1 0.0388(10) 0.0332(11) 0.0227(9) 0.0002(8) -0.0027(7) 0.0010(8)
O3 0.0366(11) 0.0464(12) 0.0343(10) -0.0178(10) -0.0051(8) 0.0016(9)
N1 0.0425(14) 0.0337(13) 0.0284(11) -0.0033(10) 0.0038(10) -0.0019(11)
C9 0.0342(14) 0.0327(14) 0.0229(12) -0.0013(11) 0.0013(10) 0.0032(12)
C4 0.0467(18) 0.0350(17) 0.0396(16) -0.0042(13) 0.0110(13) -0.0020(14)
C10 0.0328(13) 0.0323(14) 0.0214(12) -0.0017(11) 0.0019(10) 0.0047(11)
C11 0.0361(14) 0.0365(16) 0.0237(12) 0.0012(11) 0.0009(10) 0.0036(12)
C6 0.057(2) 0.0348(16) 0.0337(15) -0.0059(13) 0.0002(13) -0.0083(14)
C12 0.0373(15) 0.0431(17) 0.0194(12) -0.0028(11) -0.0009(10) 0.0066(13)
C7 0.0313(14) 0.0391(16) 0.0286(13) -0.0122(12) -0.0021(11) 0.0020(12)
B1 0.0322(15) 0.0307(16) 0.0252(14) -0.0015(12) 0.0017(11) 0.0033(13)
C1 0.0463(16) 0.0316(15) 0.0275(13) -0.0006(12) -0.0020(11) -0.0040(13)
C2 0.0405(15) 0.0304(14) 0.0241(12) -0.0015(11) -0.0001(11) 0.0009(12)
C8 0.0360(14) 0.0306(14) 0.0299(13) -0.0003(12) 0.0032(11) 0.0023(12)
C5 0.066(2) 0.0334(16) 0.0385(16) -0.0101(14) 0.0132(15) -0.0073(15)
C13 0.0497(18) 0.0413(17) 0.0332(15) 0.0071(13) 0.0009(13) 0.0045(14)
C14 0.0440(17) 0.0504(19) 0.0273(14) 0.0023(13) 0.0018(12) -0.0005(14)

loop_
_atom_type_symbol
_atom_type_description
_atom_type_scat_dispersion_real
_atom_type_scat_dispersion_imag
_atom_type_scat_source
C C 0.0181 0.0091 'International Tables Vol C Tables 4.2.6.8 and 6.1.1.4'
H H 0.0000 0.0000 'International Tables Vol C Tables 4.2.6.8 and 6.1.1.4'
N N 0.0311 0.0180 'International Tables Vol C Tables 4.2.6.8 and 6.1.1.4'
O O 0.0492 0.0322 'International Tables Vol C Tables 4.2.6.8 and 6.1.1.4'
Si Si 0.2541 0.3302 'International Tables Vol C Tables 4.2.6.8 and 6.1.1.4'
B B 0.0090 0.0039 'International Tables Vol C Tables 4.2.6.8 and 6.1.1.4'
Cl Cl 0.3639 0.7018 'International Tables Vol C Tables 4.2.6.8 and 6.1.1.4'
F F 0.0727 0.0534 'International Tables Vol C Tables 4.2.6.8 and 6.1.1.4'

loop_
_exptl_crystal_face_index_h
_exptl_crystal_face_index_k
_exptl_crystal_face_index_l
_exptl_crystal_face_perp_dist
_exptl_oxdiff_crystal_face_indexfrac_h
_exptl_oxdiff_crystal_face_indexfrac_k
_exptl_oxdiff_crystal_face_indexfrac_l
_exptl_oxdiff_crystal_face_x
_exptl_oxdiff_crystal_face_y
_exptl_oxdiff_crystal_face_z
-1 -4 7 0.0200 -0.9991 -3.9898 7.0036 0.8064 -0.2671 -0.5920
1 6 4 0.0155 0.9939 6.0139 4.0050 0.8799 -0.2826 0.3136
-2 11 2 0.0394 -2.0088 11.0002 2.0023 -0.0535 -0.7090 0.6676
5 1 -7 0.0405 5.0007 1.0035 -7.0011 0.0632 0.8171 0.4908
3 -11 -3 0.0387 3.0089 -10.9987 -3.0022 0.1252 0.8624 -0.5995
-2 -10 4 0.0279 -1.9933 -10.0016 3.9993 0.0784 -0.0278 -0.9442
-5 0 7 0.0366 -5.0015 -0.0032 7.0013 -0.0550 -0.8536 -0.4177
0 3 -6 0.0228 -0.0003 2.9881 -6.0038 -0.8863 0.1502 0.4508

loop_
_geom_angle_atom_site_label_1
_geom_angle_atom_site_label_2
_geom_angle_atom_site_label_3
_geom_angle
_geom_angle_site_symmetry_1
_geom_angle_site_symmetry_3
_geom_angle_publ_flag
O1 Si1 C14 109.90(14) . . ?
O1 Si1 C13 110.62(13) . . ?
C14 Si1 C13 111.24(15) . . ?
O1 Si1 C9 95.53(11) . . ?
C14 Si1 C9 113.20(13) . . ?
C13 Si1 C9 115.28(14) . . ?
B1 O2 H2 120(3) . . ?
B1 O1 Si1 112.89(18) . . ?
C2 O3 C7 117.6(2) . . ?
C2 N1 C4 117.9(3) . . ?
C8 C9 C10 118.4(2) . . ?
C8 C9 Si1 135.1(2) . . ?
C10 C9 Si1 106.52(19) . . ?
N1 C4 C5 122.8(3) . . ?
N1 C4 H4 118.6 . . ?
C5 C4 H4 118.6 . . ?
C11 C10 C9 120.3(3) . . ?
C11 C10 B1 128.1(3) . . ?
C9 C10 B1 111.5(2) . . ?
C12 C11 C10 119.8(3) . . ?
C12 C11 H11 120.1 . . ?
C10 C11 H11 120.1 . . ?
C1 C6 C5 119.0(3) . . ?
C1 C6 H6 120.5 . . ?
C5 C6 H6 120.5 . . ?
C7 C12 C11 119.6(2) . . ?
C7 C12 H12 120.2 . . ?
C11 C12 H12 120.2 . . ?
C12 C7 C8 120.6(3) . . ?
C12 C7 O3 119.7(2) . . ?
C8 C7 O3 119.6(3) . . ?
O2 B1 O1 124.6(3) . . ?
O2 B1 C10 122.1(2) . . ?
O1 B1 C10 113.2(3) . . ?
C6 C1 C2 118.8(3) . . ?
C6 C1 Cl1 121.7(2) . . ?
C2 C1 Cl1 119.4(2) . . ?
N1 C2 O3 121.0(2) . . ?
N1 C2 C1 122.9(3) . . ?
O3 C2 C1 116.1(3) . . ?
F1 C8 C9 120.5(2) . . ?
F1 C8 C7 118.2(3) . . ?
C9 C8 C7 121.3(3) . . ?
C4 C5 C6 118.6(3) . . ?
C4 C5 H5 120.7 . . ?
C6 C5 H5 120.7 . . ?
Si1 C13 H13A 109.5 . . ?
Si1 C13 H13B 109.5 . . ?
H13A C13 H13B 109.5 . . ?
Si1 C13 H13C 109.5 . . ?
H13A C13 H13C 109.5 . . ?
H13B C13 H13C 109.5 . . ?
Si1 C14 H14A 109.5 . . ?
Si1 C14 H14B 109.5 . . ?
H14A C14 H14B 109.5 . . ?
Si1 C14 H14C 109.5 . . ?
H14A C14 H14C 109.5 . . ?
H14B C14 H14C 109.5 . . ?

loop_
_geom_bond_atom_site_label_1
_geom_bond_atom_site_label_2
_geom_bond_distance
_geom_bond_site_symmetry_2
_geom_bond_publ_flag
F1 C8 1.357(3) . ?
Cl1 C1 1.729(3) . ?
Si1 O1 1.674(2) . ?
Si1 C14 1.847(3) . ?
Si1 C13 1.848(3) . ?
Si1 C9 1.879(3) . ?
O2 B1 1.346(4) . ?
O2 H2 0.837(10) . ?
O1 B1 1.379(4) . ?
O3 C2 1.358(3) . ?
O3 C7 1.401(3) . ?
N1 C2 1.314(4) . ?
N1 C4 1.352(4) . ?
C9 C8 1.370(4) . ?
C9 C10 1.412(4) . ?
C4 C5 1.381(5) . ?
C4 H4 0.9500 . ?
C10 C11 1.399(4) . ?
C10 B1 1.571(4) . ?
C11 C12 1.389(4) . ?
C11 H11 0.9500 . ?
C6 C1 1.366(4) . ?
C6 C5 1.385(5) . ?
C6 H6 0.9500 . ?
C12 C7 1.376(4) . ?
C12 H12 0.9500 . ?
C7 C8 1.388(4) . ?
C1 C2 1.404(4) . ?
C5 H5 0.9500 . ?
C13 H13A 0.9800 . ?
C13 H13B 0.9800 . ?
C13 H13C 0.9800 . ?
C14 H14A 0.9800 . ?
C14 H14B 0.9800 . ?
C14 H14C 0.9800 . ?
